data_2108913
loop_
_publ_author_name
'Rejnhardt, Piotr'
'Drozd, Marek'
'Daszkiewicz, Marek'

_publ_section_title
;
 Low-temperature phase transition and high-pressure phase stability of
 1<i>H</i>-pyrazole-1-carboxamidine nitrate
;
_journal_issue 6
_journal_name_full 'Acta Crystallographica Section B'
_journal_page_first 996
_journal_page_last 1002
_journal_paper_doi 10.1107/S2052520621010970
_journal_volume 77
_journal_year 2021
_chemical_formula_moiety 'C4 H7 N4, N O3'
_chemical_formula_sum 'C4 H7 N5 O3'
_chemical_formula_weight 173.15
_space_group_crystal_system monoclinic
_space_group_IT_number 14
_space_group_name_Hall '-P 2ybc'
_space_group_name_H-M_alt 'P 1 21/c 1'
_atom_sites_solution_hydrogens geom
_atom_sites_solution_primary direct
_audit_creation_date 2021-05-04
_audit_creation_method
;
Olex2 1.2
(compiled 2018.05.29 svn.r3508 for OlexSys, GUI svn.r5506)
;
_cell_angle_alpha 90
_cell_angle_beta 98.86(3)
_cell_angle_gamma 90
_cell_formula_units_Z 4
_cell_length_a 5.0897(19)
_cell_length_b 10.213(11)
_cell_length_c 13.789(5)
_cell_measurement_reflns_used 424
_cell_measurement_temperature 293(2)
_cell_measurement_theta_max 20.0470
_cell_measurement_theta_min 3.5520
_cell_volume 708.2(8)
_computing_cell_refinement 'CrysAlisPro 1.171.39.46 (Rigaku OD, 2018)'
_computing_data_collection 'CrysAlisPro 1.171.39.46 (Rigaku OD, 2018)'
_computing_data_reduction 'CrysAlisPro 1.171.39.46 (Rigaku OD, 2018)'
_computing_molecular_graphics 'Olex2 (Dolomanov et al., 2009)'
_computing_publication_material 'Olex2 (Dolomanov et al., 2009)'
_computing_structure_refinement 'ShelXL (Sheldrick, 2015)'
_computing_structure_solution 'ShelXS (Sheldrick, 2008)'
_diffrn_ambient_temperature 293(2)
_diffrn_detector 'CCD plate'
_diffrn_detector_area_resol_mean 8.2214
_diffrn_detector_type 'Sapphire2, large Be window'
_diffrn_measured_fraction_theta_full 0.414
_diffrn_measured_fraction_theta_max 0.414
_diffrn_measurement_details
;
List of Runs (angles in degrees, time in seconds):

  # Type    Start    End  Width  t~exp~   \w     \q     \k     \f   Frames
--------------------------------------------------------------------------
  1  \w    -20.00  32.00   0.50   40.00    --   25.00   0.00   0.00  104
  2  \w    -20.00  36.00   0.50   40.00    --   25.00   0.00 180.00  112
  3  \w     -3.00  47.00   0.50   40.00    --   25.00 -40.00-170.00  100
  4  \w     -3.00  47.00   0.50   40.00    --   25.00 -40.00  10.00  100
  5  \w      8.00  65.00   0.50   40.00    --   25.00 -82.00  30.00  114
  6  \w      8.00  65.00   0.50   40.00    --   25.00 -82.00-150.00  114
  7  \w     32.50  89.00   0.50   40.00    --   25.00-135.00-122.00  113
  8  \w     32.00  89.00   0.50   40.00    --   25.00-135.00  58.00  114
  9  \w     25.00  47.00   0.50   40.00    --  -25.00-135.00  58.00   44
 10  \w     25.00  47.00   0.50   40.00    --  -25.00-135.00-122.00   44
 11  \w      0.00  23.00   0.50   40.00    --  -25.00 -82.00-150.00   46
 12  \w      0.00  23.00   0.50   40.00    --  -25.00 -82.00  30.00   46
 13  \w    -19.00  17.00   0.50   40.00    --  -25.00 -40.00  10.00   72
 14  \w    -19.00  17.00   0.50   40.00    --  -25.00 -40.00-170.00   72
 15  \w    -33.00  22.00   0.50   40.00    --  -25.00   0.00 180.00  110
 16  \w    -33.00  22.00   0.50   40.00    --  -25.00   0.00   0.00  110
;
_diffrn_measurement_device 'four-circle diffractometer'
_diffrn_measurement_device_type 'Xcalibur, Sapphire2, large Be window'
_diffrn_measurement_method '\w scans'
_diffrn_orient_matrix_type 'CrysAlisPro convention (1999,Acta A55,543-557)'
_diffrn_orient_matrix_UB_11 -0.0626009000
_diffrn_orient_matrix_UB_12 -0.0609471000
_diffrn_orient_matrix_UB_13 0.0049242000
_diffrn_orient_matrix_UB_21 -0.0006510000
_diffrn_orient_matrix_UB_22 -0.0127650000
_diffrn_orient_matrix_UB_23 -0.0506539000
_diffrn_orient_matrix_UB_31 0.1264911000
_diffrn_orient_matrix_UB_32 -0.0305580000
_diffrn_orient_matrix_UB_33 0.0110681000
_diffrn_radiation_monochromator graphite
_diffrn_radiation_probe x-ray
_diffrn_radiation_type MoK\a
_diffrn_radiation_wavelength 0.71073
_diffrn_reflns_av_R_equivalents 0.0641
_diffrn_reflns_av_unetI/netI 0.0324
_diffrn_reflns_Laue_measured_fraction_full 0.414
_diffrn_reflns_Laue_measured_fraction_max 0.414
_diffrn_reflns_limit_h_max 5
_diffrn_reflns_limit_h_min -5
_diffrn_reflns_limit_k_max 6
_diffrn_reflns_limit_k_min -6
_diffrn_reflns_limit_l_max 16
_diffrn_reflns_limit_l_min -16
_diffrn_reflns_number 3763
_diffrn_reflns_point_group_measured_fraction_full 0.414
_diffrn_reflns_point_group_measured_fraction_max 0.414
_diffrn_reflns_theta_full 25.029
_diffrn_reflns_theta_max 25.029
_diffrn_reflns_theta_min 2.990
_diffrn_source 'fine-focus sealed X-ray tube'
_diffrn_source_type 'Enhance (Mo) X-ray Source'
_exptl_absorpt_coefficient_mu 0.139
_exptl_absorpt_correction_T_max 1.00000
_exptl_absorpt_correction_T_min 0.22572
_exptl_absorpt_correction_type multi-scan
_exptl_absorpt_process_details
;
CrysAlisPro 1.171.39.46 (Rigaku Oxford Diffraction, 2018)
Empirical absorption correction using spherical harmonics,
 implemented in SCALE3 ABSPACK scaling algorithm.
;
_exptl_crystal_colour colourless
_exptl_crystal_density_diffrn 1.624
_exptl_crystal_description prism
_exptl_crystal_F_000 360
_refine_diff_density_max 0.178
_refine_diff_density_min -0.204
_refine_diff_density_rms 0.056
_refine_ls_extinction_method none
_refine_ls_goodness_of_fit_ref 1.052
_refine_ls_hydrogen_treatment constr
_refine_ls_matrix_type full
_refine_ls_number_parameters 109
_refine_ls_number_reflns 516
_refine_ls_number_restraints 0
_refine_ls_restrained_S_all 1.052
_refine_ls_R_factor_all 0.1206
_refine_ls_R_factor_gt 0.0671
_refine_ls_shift/su_max 0.000
_refine_ls_shift/su_mean 0.000
_refine_ls_structure_factor_coef Fsqd
_refine_ls_weighting_details 'w=1/[\s^2^(Fo^2^)+(0.1251P)^2^+0.5955P] where P=(Fo^2^+2Fc^2^)/3'
_refine_ls_weighting_scheme calc
_refine_ls_wR_factor_gt 0.1789
_refine_ls_wR_factor_ref 0.2277
_reflns_Friedel_coverage 0.000
_reflns_number_gt 284
_reflns_number_total 516
_reflns_threshold_expression 'I > 2\s(I)'
_cod_data_source_file xk5086sup1.cif
_cod_data_source_block 0.39GPa
_cod_database_code 2108913
_shelx_shelxl_version_number 2018/3
_chemical_oxdiff_formula C4N4NO3H7
_shelx_space_group_comment
;
The symmetry employed for this shelxl refinement is uniquely defined
by the following loop, which should always be used as a source of
symmetry information in preference to the above space-group names.
They are only intended as comments.
;
_reflns_odcompleteness_completeness 41.11
_reflns_odcompleteness_iscentric 1
_reflns_odcompleteness_theta 24.97
_olex2_refinement_description
;
1. Fixed Uiso
 At 1.2 times of:
  All C(H) groups, All N(H,H) groups
2.a Aromatic/amide H refined with riding coordinates:
 C1(H1), C2(H2), C3(H3)
2.b X=CH2 refined with riding coordinates:
 N3(H3A,H3B), N4(H4A,H4B)
;
_olex2_submission_special_instructions 'No special instructions were received'
_oxdiff_exptl_absorpt_empirical_details
;
Empirical correction (ABSPACK) includes:
- Absorption correction using spherical harmonics
- Frame scaling
;
_oxdiff_exptl_absorpt_empirical_full_max 3.248
_oxdiff_exptl_absorpt_empirical_full_min 0.664

loop_
_space_group_symop_operation_xyz
'x, y, z'
'-x, y+1/2, -z+1/2'
'-x, -y, -z'
'x, -y-1/2, z-1/2'

loop_
_atom_site_label
_atom_site_type_symbol
_atom_site_fract_x
_atom_site_fract_y
_atom_site_fract_z
_atom_site_U_iso_or_equiv
_atom_site_adp_type
_atom_site_occupancy
_atom_site_site_symmetry_order
_atom_site_calc_flag
_atom_site_refinement_flags_posn
_atom_site_refinement_flags_adp
_atom_site_refinement_flags_occupancy
_atom_site_disorder_assembly
_atom_site_disorder_group
C1 C 0.107(2) 0.786(2) 0.5400(8) 0.086(9) Uani 1 1 d . . . . .
H1 H -0.046830 0.824594 0.507050 0.104 Uiso 1 1 calc R . . . .
C2 C 0.3261(18) 0.8598(17) 0.5870(6) 0.064(7) Uani 1 1 d . . . . .
H2 H 0.347978 0.950188 0.588426 0.077 Uiso 1 1 calc R . . . .
C3 C 0.4930(19) 0.7684(19) 0.6286(6) 0.065(7) Uani 1 1 d . . . . .
H3 H 0.657274 0.783750 0.666714 0.078 Uiso 1 1 calc R . . . .
C4 C 0.4753(18) 0.519(2) 0.6297(6) 0.064(7) Uani 1 1 d . . . . .
N1 N 0.3811(17) 0.6463(16) 0.6055(5) 0.060(7) Uani 1 1 d . . . . .
N2 N 0.1382(15) 0.6637(16) 0.5466(6) 0.079(7) Uani 1 1 d . . . . .
N3 N 0.3356(14) 0.4241(13) 0.5913(5) 0.080(6) Uani 1 1 d . . . . .
H3A H 0.392617 0.345174 0.600808 0.096 Uiso 1 1 calc R . . . .
H3B H 0.184156 0.438647 0.555852 0.096 Uiso 1 1 calc R . . . .
N4 N 0.7062(11) 0.5088(10) 0.6844(4) 0.070(4) Uani 1 1 d . . . . .
H4A H 0.775709 0.432730 0.697051 0.084 Uiso 1 1 calc R . . . .
H4B H 0.789422 0.577779 0.707953 0.084 Uiso 1 1 calc R . . . .
N5 N 0.2458(19) 0.648(2) 0.8268(6) 0.070(7) Uani 1 1 d . . . . .
O1 O 0.4837(9) 0.6736(8) 0.8575(4) 0.080(4) Uani 1 1 d . . . . .
O2 O 0.166(2) 0.5327(17) 0.8240(6) 0.104(7) Uani 1 1 d . . . . .
O3 O 0.0868(12) 0.7364(11) 0.7940(4) 0.086(5) Uani 1 1 d . . . . .

loop_
_atom_site_aniso_label
_atom_site_aniso_U_11
_atom_site_aniso_U_22
_atom_site_aniso_U_33
_atom_site_aniso_U_23
_atom_site_aniso_U_13
_atom_site_aniso_U_12
C1 0.054(7) 0.12(3) 0.085(6) -0.023(10) -0.003(5) 0.026(9)
C2 0.073(9) 0.03(3) 0.080(5) -0.007(7) -0.013(5) -0.009(5)
C3 0.046(7) 0.07(3) 0.070(5) -0.004(7) -0.008(4) -0.003(6)
C4 0.027(7) 0.10(3) 0.065(5) 0.011(8) 0.002(4) 0.008(5)
N1 0.040(7) 0.07(3) 0.069(4) -0.015(7) -0.005(4) -0.013(5)
N2 0.027(6) 0.12(3) 0.083(5) -0.016(7) -0.010(4) 0.007(6)
N3 0.053(6) 0.09(2) 0.091(5) -0.002(6) -0.027(4) 0.003(5)
N4 0.059(6) 0.056(16) 0.086(4) -0.017(5) -0.018(3) 0.003(3)
N5 0.045(8) 0.09(3) 0.075(5) -0.010(6) -0.003(4) -0.001(5)
O1 0.034(4) 0.098(13) 0.101(4) -0.009(4) -0.012(3) -0.006(3)
O2 0.065(6) 0.10(2) 0.133(6) -0.011(7) -0.018(4) -0.012(6)
O3 0.043(5) 0.117(16) 0.092(4) 0.012(5) -0.007(3) 0.010(4)

loop_
_atom_type_symbol
_atom_type_description
_atom_type_scat_dispersion_real
_atom_type_scat_dispersion_imag
_atom_type_scat_source
C C 0.0033 0.0016 'International Tables Vol C Tables 4.2.6.8 and 6.1.1.4'
H H 0.0000 0.0000 'International Tables Vol C Tables 4.2.6.8 and 6.1.1.4'
N N 0.0061 0.0033 'International Tables Vol C Tables 4.2.6.8 and 6.1.1.4'
O O 0.0106 0.0060 'International Tables Vol C Tables 4.2.6.8 and 6.1.1.4'

loop_
_geom_angle_atom_site_label_1
_geom_angle_atom_site_label_2
_geom_angle_atom_site_label_3
_geom_angle
_geom_angle_site_symmetry_1
_geom_angle_site_symmetry_3
_geom_angle_publ_flag
N2 C1 C2 114.3(11) . . ?
C3 C2 C1 103.3(17) . . ?
C2 C3 N1 108.6(9) . . ?
N3 C4 N1 117.3(10) . . ?
N3 C4 N4 125.2(18) . . ?
N4 C4 N1 117.4(17) . . ?
C3 N1 C4 131.4(15) . . ?
N2 N1 C3 108.6(17) . . ?
N2 N1 C4 120.0(13) . . ?
C1 N2 N1 105.1(15) . . ?
O1 N5 O3 121.1(19) . . ?
O2 N5 O1 120(2) . . ?
O2 N5 O3 118.8(11) . . ?

loop_
_geom_bond_atom_site_label_1
_geom_bond_atom_site_label_2
_geom_bond_distance
_geom_bond_site_symmetry_2
_geom_bond_publ_flag
C1 C2 1.42(2) . ?
C1 N2 1.26(2) . ?
C2 C3 1.33(2) . ?
C3 N1 1.39(2) . ?
C4 N1 1.41(2) . ?
C4 N3 1.27(2) . ?
C4 N4 1.299(10) . ?
N1 N2 1.382(12) . ?
N5 O1 1.247(10) . ?
N5 O2 1.25(2) . ?
N5 O3 1.25(2) . ?

_cod_database_fobs_code 2108913
